data_7219612
loop_
_publ_author_name
'Wang, Jungang'
'Wang, Miao'
'Xiang, Jiachen'
'Cao, Liping'
'Wu, Anxin'
'Isaacs, Lyle'

_publ_section_title
;
 Dimeric packing of molecular clips induced by interactions between
 \p-systems
;
_journal_issue 12
_journal_name_full CrystEngComm
_journal_page_first 2486
_journal_paper_doi 10.1039/C4CE02447H
_journal_volume 17
_journal_year 2015
_chemical_formula_sum 'C45 H33 Cl3 F10 N4 O8'
_chemical_formula_weight 1054.10
_chemical_name_systematic
; 
 ? 
;
_space_group_IT_number 2
_symmetry_cell_setting triclinic
_symmetry_space_group_name_Hall '-P 1'
_symmetry_space_group_name_H-M 'P -1'
_atom_sites_solution_hydrogens geom
_atom_sites_solution_primary direct
_atom_sites_solution_secondary difmap
_audit_creation_method SHELXL-97
_audit_update_record
;
2014-03-18 deposited with the CCDC.
2015-02-16 downloaded from the CCDC.
;
_cell_angle_alpha 93.122(2)
_cell_angle_beta 108.057(2)
_cell_angle_gamma 99.045(2)
_cell_formula_units_Z 2
_cell_length_a 10.8333(15)
_cell_length_b 14.2199(19)
_cell_length_c 15.066(2)
_cell_measurement_reflns_used 4120
_cell_measurement_temperature 100(2)
_cell_measurement_theta_max 25.27
_cell_measurement_theta_min 2.15
_cell_volume 2165.9(5)
_computing_cell_refinement 'Bruker SAINT'
_computing_data_collection 'Bruker APEX2'
_computing_data_reduction 'Bruker SAINT'
_computing_molecular_graphics 'Bruker SHELXTL'
_computing_publication_material 'Bruker SHELXTL'
_computing_structure_refinement 'SHELXL-97 (Sheldrick, 2008)'
_computing_structure_solution 'SHELXS-97 (Sheldrick, 2008)'
_diffrn_ambient_temperature 100(2)
_diffrn_measured_fraction_theta_full 0.988
_diffrn_measured_fraction_theta_max 0.988
_diffrn_measurement_device_type 'Bruker APEX-II CCD'
_diffrn_measurement_method '\f and \w scans'
_diffrn_radiation_monochromator graphite
_diffrn_radiation_source 'fine-focus sealed tube'
_diffrn_radiation_type MoK\a
_diffrn_radiation_wavelength 0.71073
_diffrn_reflns_av_R_equivalents 0.0331
_diffrn_reflns_av_sigmaI/netI 0.0542
_diffrn_reflns_limit_h_max 13
_diffrn_reflns_limit_h_min -12
_diffrn_reflns_limit_k_max 17
_diffrn_reflns_limit_k_min -17
_diffrn_reflns_limit_l_max 18
_diffrn_reflns_limit_l_min -18
_diffrn_reflns_number 15848
_diffrn_reflns_theta_full 25.50
_diffrn_reflns_theta_max 25.50
_diffrn_reflns_theta_min 1.43
_exptl_absorpt_coefficient_mu 0.316
_exptl_absorpt_correction_T_max 0.9691
_exptl_absorpt_correction_T_min 0.9394
_exptl_absorpt_correction_type none
_exptl_crystal_colour colorless
_exptl_crystal_density_diffrn 1.616
_exptl_crystal_density_meas 1.616
_exptl_crystal_density_method 'not measured'
_exptl_crystal_description block
_exptl_crystal_F_000 1072
_exptl_crystal_size_max 0.20
_exptl_crystal_size_mid 0.20
_exptl_crystal_size_min 0.10
_refine_diff_density_max 0.824
_refine_diff_density_min -0.595
_refine_diff_density_rms 0.100
_refine_ls_extinction_method none
_refine_ls_goodness_of_fit_ref 1.157
_refine_ls_hydrogen_treatment mixed
_refine_ls_matrix_type full
_refine_ls_number_parameters 636
_refine_ls_number_reflns 7961
_refine_ls_number_restraints 0
_refine_ls_restrained_S_all 1.157
_refine_ls_R_factor_all 0.0876
_refine_ls_R_factor_gt 0.0592
_refine_ls_shift/su_max 0.000
_refine_ls_shift/su_mean 0.000
_refine_ls_structure_factor_coef Fsqd
_refine_ls_weighting_details 'calc w=1/[\s^2^(Fo^2^)+(0.1000P)^2^+0.7500P] where P=(Fo^2^+2Fc^2^)/3'
_refine_ls_weighting_scheme calc
_refine_ls_wR_factor_gt 0.1666
_refine_ls_wR_factor_ref 0.1893
_reflns_number_gt 5667
_reflns_number_total 7961
_reflns_threshold_expression >2sigma(I)
_cod_data_source_file c4ce02447h2.cif
_cod_data_source_block 2
_cod_depositor_comments
;
The following automatic conversions were performed:

'_symmetry_cell_setting' value 'Triclinic' changed to 'triclinic'
according to
/usr/data/users/saulius/crontab/automatic-downloads/rss-feeds/RSC/lib/dictionaries/cif_core.dic
dictionary named 'cif_core.dic' version 2.4.2 from 2011-04-26.

Automatic conversion script
Id: cif_fix_values 3008 2015-01-20 13:52:24Z robertas 

 Adding full bibliography for 7219611--7219617.cif.
;
_cod_original_cell_volume 2166.0(5)
_cod_original_sg_symbol_H-M P-1
_cod_database_code 7219612

loop_
_symmetry_equiv_pos_as_xyz
'x, y, z'
'-x, -y, -z'

loop_
_atom_site_label
_atom_site_type_symbol
_atom_site_fract_x
_atom_site_fract_y
_atom_site_fract_z
_atom_site_U_iso_or_equiv
_atom_site_adp_type
_atom_site_occupancy
_atom_site_symmetry_multiplicity
_atom_site_calc_flag
_atom_site_refinement_flags
C1 C 0.6141(3) 0.6380(2) 0.1867(2) 0.0260(8) Uani 1 1 d .
C2 C 0.5393(4) 0.6144(3) 0.0922(3) 0.0341(9) Uani 1 1 d .
C3 C 0.5939(5) 0.6292(3) 0.0205(3) 0.0400(10) Uani 1 1 d .
C4 C 0.7253(4) 0.6675(3) 0.0413(3) 0.0377(10) Uani 1 1 d .
C5 C 0.8000(4) 0.6938(3) 0.1335(3) 0.0316(8) Uani 1 1 d .
C6 C 0.7448(4) 0.6794(2) 0.2036(2) 0.0268(8) Uani 1 1 d .
C7 C 0.5605(4) 0.6220(3) 0.2647(2) 0.0263(8) Uani 1 1 d .
H7 H 0.5993 0.6649 0.3206 0.032 Uiso 1 1 calc R
C8 C 0.4627(4) 0.5526(3) 0.2625(3) 0.0283(8) Uani 1 1 d .
H8 H 0.4254 0.5104 0.2060 0.034 Uiso 1 1 calc R
C9 C 0.4047(3) 0.5331(2) 0.3378(2) 0.0219(7) Uani 1 1 d .
C10 C 0.3063(3) 0.4527(2) 0.3286(2) 0.0204(7) Uani 1 1 d .
C11 C 0.2456(3) 0.4404(2) 0.3982(2) 0.0185(7) Uani 1 1 d .
C12 C 0.2882(3) 0.5050(2) 0.4814(2) 0.0213(7) Uani 1 1 d .
C13 C 0.3886(3) 0.5843(2) 0.4897(2) 0.0231(7) Uani 1 1 d .
H13 H 0.4184 0.6289 0.5445 0.028 Uiso 1 1 calc R
C14 C 0.4441(3) 0.5982(2) 0.4202(2) 0.0243(7) Uani 1 1 d .
H14 H 0.5107 0.6528 0.4275 0.029 Uiso 1 1 calc R
C15 C 0.2287(3) 0.4888(2) 0.5553(2) 0.0220(7) Uani 1 1 d .
H15 H 0.1891 0.4248 0.5572 0.026 Uiso 1 1 calc R
C16 C 0.2239(3) 0.5551(2) 0.6213(2) 0.0235(7) Uani 1 1 d .
H16 H 0.2655 0.6194 0.6226 0.028 Uiso 1 1 calc R
C17 C 0.1582(3) 0.5333(2) 0.6907(2) 0.0232(7) Uani 1 1 d .
C18 C 0.1977(3) 0.5894(3) 0.7773(2) 0.0268(8) Uani 1 1 d .
C19 C 0.1387(4) 0.5731(3) 0.8446(2) 0.0301(8) Uani 1 1 d .
C20 C 0.0314(4) 0.4995(3) 0.8276(3) 0.0303(8) Uani 1 1 d .
C21 C -0.0131(4) 0.4436(3) 0.7425(3) 0.0300(8) Uani 1 1 d .
C22 C 0.0495(4) 0.4605(3) 0.6765(2) 0.0269(8) Uani 1 1 d .
C23 C 0.2603(3) 0.3785(2) 0.2427(2) 0.0219(7) Uani 1 1 d .
H23A H 0.1678 0.3815 0.2064 0.026 Uiso 1 1 calc R
H23B H 0.3150 0.3955 0.2021 0.026 Uiso 1 1 calc R
C24 C 0.1251(3) 0.3619(2) 0.3802(2) 0.0199(7) Uani 1 1 d .
H24A H 0.0864 0.3712 0.4308 0.024 Uiso 1 1 calc R
H24B H 0.0587 0.3704 0.3205 0.024 Uiso 1 1 calc R
C25 C 0.3772(3) 0.2399(2) 0.2753(2) 0.0197(7) Uani 1 1 d .
C26 C 0.2138(3) 0.2248(2) 0.4541(2) 0.0177(7) Uani 1 1 d .
C27 C 0.1669(3) 0.2214(2) 0.2926(2) 0.0174(7) Uani 1 1 d .
C28 C 0.0363(3) 0.1975(2) 0.2091(2) 0.0252(8) Uani 1 1 d .
C29 C -0.0736(5) 0.1009(4) 0.0614(3) 0.0496(12) Uani 1 1 d .
H29A H -0.0740 0.0336 0.0404 0.059 Uiso 1 1 calc R
H29B H -0.1534 0.1031 0.0797 0.059 Uiso 1 1 calc R
C30 C -0.0717(6) 0.1609(4) -0.0132(4) 0.0692(15) Uani 1 1 d .
H30A H -0.0706 0.2272 0.0087 0.104 Uiso 1 1 calc R
H30B H -0.1506 0.1382 -0.0679 0.104 Uiso 1 1 calc R
H30C H 0.0074 0.1577 -0.0309 0.104 Uiso 1 1 calc R
C31 C 0.2336(3) 0.1342(2) 0.3262(2) 0.0158(6) Uani 1 1 d .
C32 C 0.1466(3) 0.0351(2) 0.2835(2) 0.0209(7) Uani 1 1 d .
C33 C -0.0573(4) -0.0613(3) 0.2751(3) 0.0362(9) Uani 1 1 d .
H33A H -0.0126 -0.1169 0.2889 0.043 Uiso 1 1 calc R
H33B H -0.1013 -0.0655 0.2064 0.043 Uiso 1 1 calc R
C34 C -0.1563(4) -0.0605(3) 0.3258(4) 0.0501(12) Uani 1 1 d .
H34A H -0.1117 -0.0578 0.3935 0.075 Uiso 1 1 calc R
H34B H -0.2237 -0.1188 0.3044 0.075 Uiso 1 1 calc R
H34C H -0.1982 -0.0042 0.3126 0.075 Uiso 1 1 calc R
C35 C 0.4603(3) 0.0978(2) 0.3409(2) 0.0197(7) Uani 1 1 d .
H35A H 0.5202 0.1041 0.3027 0.024 Uiso 1 1 calc R
H35B H 0.4221 0.0289 0.3357 0.024 Uiso 1 1 calc R
C36 C 0.3364(3) 0.0896(2) 0.4904(2) 0.0181(7) Uani 1 1 d .
H36A H 0.3140 0.0221 0.4620 0.022 Uiso 1 1 calc R
H36B H 0.3142 0.0914 0.5493 0.022 Uiso 1 1 calc R
C37 C 0.5414(3) 0.1308(2) 0.4427(2) 0.0191(7) Uani 1 1 d .
C38 C 0.4840(3) 0.1249(2) 0.5134(2) 0.0180(7) Uani 1 1 d .
C39 C 0.5626(3) 0.1510(2) 0.6077(2) 0.0236(7) Uani 1 1 d .
C40 C 0.6976(3) 0.1831(2) 0.6300(2) 0.0257(8) Uani 1 1 d .
H40 H 0.7510 0.2006 0.6937 0.031 Uiso 1 1 calc R
C41 C 0.7541(3) 0.1895(2) 0.5597(3) 0.0264(8) Uani 1 1 d .
H41 H 0.8463 0.2122 0.5752 0.032 Uiso 1 1 calc R
C42 C 0.6775(3) 0.1632(2) 0.4666(2) 0.0234(7) Uani 1 1 d .
C43 C 0.5754(4) 0.1656(3) 0.7698(2) 0.0337(9) Uani 1 1 d .
H43A H 0.6408 0.1237 0.7868 0.051 Uiso 1 1 calc R
H43B H 0.5176 0.1565 0.8087 0.051 Uiso 1 1 calc R
H43C H 0.6207 0.2325 0.7805 0.051 Uiso 1 1 calc R
C44 C 0.8660(4) 0.1975(3) 0.4139(3) 0.0355(9) Uani 1 1 d .
H44A H 0.8920 0.2617 0.4484 0.053 Uiso 1 1 calc R
H44B H 0.8873 0.1993 0.3553 0.053 Uiso 1 1 calc R
H44C H 0.9139 0.1531 0.4525 0.053 Uiso 1 1 calc R
C45 C 0.5195(4) 0.1437(3) 0.0996(3) 0.0416(10) Uani 1 1 d .
H45 H 0.5428 0.1982 0.1502 0.050 Uiso 1 1 calc R
Cl1 Cl 0.57487(13) 0.18381(9) 0.00796(8) 0.0526(3) Uani 1 1 d .
Cl2 Cl 0.60075(15) 0.05098(9) 0.14634(9) 0.0597(4) Uani 1 1 d .
Cl3 Cl 0.34793(13) 0.10545(12) 0.06122(10) 0.0740(5) Uani 1 1 d .
F1 F 0.4091(2) 0.57901(19) 0.06617(16) 0.0469(6) Uani 1 1 d .
F2 F 0.5167(3) 0.6066(2) -0.06952(16) 0.0545(7) Uani 1 1 d .
F3 F 0.7787(3) 0.67960(19) -0.02725(16) 0.0526(7) Uani 1 1 d .
F4 F 0.9292(2) 0.73157(17) 0.15513(16) 0.0399(6) Uani 1 1 d .
F5 F 0.8243(2) 0.70547(14) 0.29312(14) 0.0313(5) Uani 1 1 d .
F6 F -0.0043(2) 0.40415(15) 0.59355(14) 0.0327(5) Uani 1 1 d .
F7 F -0.1193(2) 0.37329(16) 0.72362(17) 0.0406(6) Uani 1 1 d .
F8 F -0.0278(2) 0.48288(18) 0.89248(16) 0.0454(6) Uani 1 1 d .
F9 F 0.1816(2) 0.62846(17) 0.92720(15) 0.0418(6) Uani 1 1 d .
F10 F 0.2984(2) 0.66304(16) 0.79535(15) 0.0374(5) Uani 1 1 d .
N1 N 0.2671(3) 0.28039(19) 0.26438(19) 0.0203(6) Uani 1 1 d .
N2 N 0.1469(3) 0.26298(18) 0.37489(18) 0.0176(6) Uani 1 1 d .
N3 N 0.3532(2) 0.14953(18) 0.30076(18) 0.0165(6) Uani 1 1 d .
N4 N 0.2571(3) 0.14639(19) 0.42620(18) 0.0181(6) Uani 1 1 d .
O1 O 0.4784(2) 0.27801(16) 0.26214(16) 0.0226(5) Uani 1 1 d .
O2 O 0.2284(2) 0.25458(16) 0.53449(15) 0.0211(5) Uani 1 1 d .
O3 O -0.0619(2) 0.22717(18) 0.20760(17) 0.0308(6) Uani 1 1 d .
O4 O 0.0488(3) 0.1400(2) 0.14247(18) 0.0404(7) Uani 1 1 d .
O5 O 0.1733(2) -0.02463(17) 0.23685(17) 0.0282(6) Uani 1 1 d .
O6 O 0.0381(2) 0.02789(17) 0.30822(18) 0.0277(6) Uani 1 1 d .
O7 O 0.4980(2) 0.14228(17) 0.67296(16) 0.0268(5) Uani 1 1 d .
O8 O 0.7276(2) 0.16582(19) 0.39297(18) 0.0300(6) Uani 1 1 d .

loop_
_atom_site_aniso_label
_atom_site_aniso_U_11
_atom_site_aniso_U_22
_atom_site_aniso_U_33
_atom_site_aniso_U_23
_atom_site_aniso_U_13
_atom_site_aniso_U_12
C1 0.0281(19) 0.0190(18) 0.0299(19) 0.0078(14) 0.0074(15) 0.0040(15)
C2 0.030(2) 0.036(2) 0.033(2) 0.0117(17) 0.0054(17) 0.0036(17)
C3 0.057(3) 0.037(2) 0.0220(19) 0.0045(16) 0.0073(18) 0.007(2)
C4 0.052(3) 0.035(2) 0.028(2) 0.0065(17) 0.0198(19) 0.0020(19)
C5 0.033(2) 0.025(2) 0.037(2) 0.0047(16) 0.0131(17) 0.0014(16)
C6 0.035(2) 0.0183(18) 0.0270(19) 0.0032(14) 0.0101(16) 0.0039(15)
C7 0.032(2) 0.0229(18) 0.0253(18) 0.0061(14) 0.0085(15) 0.0091(16)
C8 0.032(2) 0.0250(19) 0.0272(19) 0.0001(15) 0.0096(16) 0.0038(16)
C9 0.0216(17) 0.0185(17) 0.0266(18) 0.0032(14) 0.0066(14) 0.0087(14)
C10 0.0197(17) 0.0143(16) 0.0236(17) 0.0025(13) -0.0002(13) 0.0069(13)
C11 0.0169(16) 0.0125(16) 0.0240(17) 0.0018(13) 0.0028(13) 0.0047(13)
C12 0.0209(17) 0.0155(16) 0.0257(17) -0.0002(13) 0.0030(14) 0.0080(14)
C13 0.0250(18) 0.0153(17) 0.0261(18) -0.0005(13) 0.0031(14) 0.0069(14)
C14 0.0184(17) 0.0157(17) 0.0336(19) 0.0004(14) 0.0021(15) 0.0011(13)
C15 0.0237(18) 0.0166(17) 0.0225(17) -0.0015(13) 0.0028(14) 0.0056(14)
C16 0.0216(18) 0.0224(18) 0.0244(18) 0.0001(14) 0.0033(14) 0.0075(14)
C17 0.0197(17) 0.0232(18) 0.0237(17) -0.0027(14) 0.0014(14) 0.0085(14)
C18 0.0223(18) 0.0244(19) 0.0300(19) -0.0043(15) 0.0039(15) 0.0053(15)
C19 0.031(2) 0.034(2) 0.0222(18) -0.0034(15) 0.0028(15) 0.0122(17)
C20 0.029(2) 0.034(2) 0.032(2) 0.0057(16) 0.0126(16) 0.0098(17)
C21 0.035(2) 0.0206(18) 0.035(2) 0.0042(15) 0.0118(17) 0.0062(16)
C22 0.029(2) 0.0227(18) 0.0256(18) -0.0043(14) 0.0042(15) 0.0072(15)
C23 0.0268(18) 0.0175(17) 0.0212(17) 0.0035(13) 0.0067(14) 0.0056(14)
C24 0.0186(17) 0.0173(16) 0.0224(16) -0.0026(13) 0.0052(13) 0.0033(13)
C25 0.0223(18) 0.0186(17) 0.0162(16) -0.0034(13) 0.0052(13) 0.0017(14)
C26 0.0149(16) 0.0147(16) 0.0236(18) -0.0003(13) 0.0089(13) -0.0014(12)
C27 0.0173(16) 0.0149(16) 0.0186(16) -0.0026(12) 0.0057(13) 0.0005(13)
C28 0.027(2) 0.0190(18) 0.0266(18) -0.0002(14) 0.0055(15) 0.0017(15)
C29 0.040(3) 0.068(3) 0.035(2) -0.003(2) 0.0067(19) 0.010(2)
C30 0.074(4) 0.068(4) 0.057(3) 0.006(3) 0.014(3) 0.004(3)
C31 0.0151(16) 0.0144(15) 0.0182(15) -0.0008(12) 0.0072(13) 0.0005(12)
C32 0.0191(17) 0.0163(17) 0.0254(17) 0.0015(13) 0.0065(14) -0.0007(13)
C33 0.029(2) 0.0190(19) 0.056(3) -0.0047(17) 0.0150(19) -0.0102(16)
C34 0.032(2) 0.029(2) 0.091(4) 0.001(2) 0.029(2) -0.0037(18)
C35 0.0198(17) 0.0188(17) 0.0229(17) 0.0016(13) 0.0101(14) 0.0046(13)
C36 0.0188(16) 0.0144(16) 0.0210(16) 0.0030(12) 0.0066(13) 0.0021(13)
C37 0.0213(17) 0.0141(16) 0.0226(17) 0.0019(13) 0.0074(14) 0.0047(13)
C38 0.0174(16) 0.0107(15) 0.0241(17) 0.0012(12) 0.0039(13) 0.0029(13)
C39 0.0271(19) 0.0156(17) 0.0270(18) 0.0024(14) 0.0061(15) 0.0062(14)
C40 0.0255(19) 0.0156(17) 0.0280(18) 0.0018(14) -0.0016(15) 0.0014(14)
C41 0.0185(18) 0.0198(18) 0.035(2) 0.0018(15) 0.0017(15) 0.0013(14)
C42 0.0223(18) 0.0156(17) 0.0337(19) 0.0032(14) 0.0102(15) 0.0048(14)
C43 0.042(2) 0.035(2) 0.0217(18) -0.0024(15) 0.0046(16) 0.0126(18)
C44 0.0185(19) 0.037(2) 0.052(2) 0.0023(19) 0.0143(17) 0.0012(16)
C45 0.045(3) 0.041(2) 0.037(2) -0.0097(18) 0.0180(19) -0.004(2)
Cl1 0.0769(9) 0.0520(7) 0.0364(6) 0.0059(5) 0.0279(6) 0.0135(6)
Cl2 0.0905(10) 0.0454(7) 0.0634(8) 0.0147(6) 0.0479(7) 0.0215(6)
Cl3 0.0477(7) 0.0966(11) 0.0653(8) -0.0342(8) 0.0199(6) -0.0118(7)
F1 0.0340(13) 0.0624(17) 0.0348(13) 0.0118(11) 0.0003(10) 0.0005(12)
F2 0.0658(18) 0.0637(17) 0.0250(12) 0.0100(11) 0.0037(12) 0.0061(14)
F3 0.0687(18) 0.0588(17) 0.0326(13) 0.0036(12) 0.0264(13) -0.0013(14)
F4 0.0379(13) 0.0419(13) 0.0398(13) 0.0001(10) 0.0183(11) -0.0031(11)
F5 0.0374(12) 0.0280(11) 0.0284(11) -0.0007(9) 0.0126(9) 0.0028(9)
F6 0.0352(12) 0.0263(11) 0.0315(11) -0.0074(9) 0.0074(9) 0.0010(9)
F7 0.0445(14) 0.0282(12) 0.0482(14) -0.0009(10) 0.0193(11) -0.0030(10)
F8 0.0551(16) 0.0492(15) 0.0380(13) 0.0073(11) 0.0240(12) 0.0088(12)
F9 0.0425(14) 0.0528(15) 0.0253(11) -0.0128(10) 0.0083(10) 0.0063(11)
F10 0.0254(11) 0.0418(13) 0.0372(12) -0.0181(10) 0.0086(9) -0.0061(10)
N1 0.0213(15) 0.0155(14) 0.0255(15) 0.0015(11) 0.0097(12) 0.0035(11)
N2 0.0174(14) 0.0134(13) 0.0208(14) -0.0018(11) 0.0064(11) -0.0001(11)
N3 0.0139(13) 0.0170(14) 0.0190(13) 0.0009(11) 0.0070(11) 0.0011(11)
N4 0.0195(14) 0.0165(14) 0.0189(13) 0.0009(11) 0.0070(11) 0.0041(11)
O1 0.0223(12) 0.0219(12) 0.0251(12) -0.0016(10) 0.0132(10) -0.0014(10)
O2 0.0273(13) 0.0190(12) 0.0184(12) -0.0013(9) 0.0102(10) 0.0037(10)
O3 0.0208(13) 0.0325(14) 0.0327(14) -0.0057(11) 0.0006(11) 0.0063(11)
O4 0.0342(16) 0.0543(18) 0.0258(14) -0.0134(13) -0.0001(12) 0.0145(14)
O5 0.0282(14) 0.0205(13) 0.0330(14) -0.0098(10) 0.0097(11) 0.0011(10)
O6 0.0232(13) 0.0191(12) 0.0400(14) -0.0034(10) 0.0141(11) -0.0038(10)
O7 0.0328(14) 0.0294(14) 0.0173(12) 0.0014(10) 0.0061(10) 0.0075(11)
O8 0.0188(13) 0.0363(15) 0.0365(14) 0.0033(11) 0.0129(11) 0.0017(11)

loop_
_atom_type_symbol
_atom_type_description
_atom_type_scat_dispersion_real
_atom_type_scat_dispersion_imag
_atom_type_scat_source
C C 0.0033 0.0016 'International Tables Vol C Tables 4.2.6.8 and 6.1.1.4'
H H 0.0000 0.0000 'International Tables Vol C Tables 4.2.6.8 and 6.1.1.4'
O O 0.0106 0.0060 'International Tables Vol C Tables 4.2.6.8 and 6.1.1.4'
F F 0.0171 0.0103 'International Tables Vol C Tables 4.2.6.8 and 6.1.1.4'
Cl Cl 0.1484 0.1585 'International Tables Vol C Tables 4.2.6.8 and 6.1.1.4'
N N 0.0061 0.0033 'International Tables Vol C Tables 4.2.6.8 and 6.1.1.4'

loop_
_geom_angle_atom_site_label_1
_geom_angle_atom_site_label_2
_geom_angle_atom_site_label_3
_geom_angle
C6 C1 C2 115.0(3)
C6 C1 C7 121.2(3)
C2 C1 C7 123.8(3)
F1 C2 C3 116.9(3)
F1 C2 C1 120.9(3)
C3 C2 C1 122.1(4)
F2 C3 C4 119.9(4)
F2 C3 C2 119.6(4)
C4 C3 C2 120.4(4)
F3 C4 C5 120.8(4)
F3 C4 C3 120.5(4)
C5 C4 C3 118.6(4)
F4 C5 C4 119.4(3)
F4 C5 C6 120.2(3)
C4 C5 C6 120.4(4)
F5 C6 C5 117.5(3)
F5 C6 C1 119.1(3)
C5 C6 C1 123.4(3)
C8 C7 C1 124.9(3)
C8 C7 H7 117.5
C1 C7 H7 117.5
C7 C8 C9 127.5(3)
C7 C8 H8 116.3
C9 C8 H8 116.3
C10 C9 C14 118.2(3)
C10 C9 C8 121.7(3)
C14 C9 C8 120.1(3)
C9 C10 C11 120.2(3)
C9 C10 C23 121.3(3)
C11 C10 C23 118.5(3)
C10 C11 C12 120.9(3)
C10 C11 C24 119.4(3)
C12 C11 C24 119.5(3)
C13 C12 C11 117.8(3)
C13 C12 C15 121.8(3)
C11 C12 C15 120.4(3)
C14 C13 C12 121.2(3)
C14 C13 H13 119.4
C12 C13 H13 119.4
C13 C14 C9 121.6(3)
C13 C14 H14 119.2
C9 C14 H14 119.2
C16 C15 C12 127.1(3)
C16 C15 H15 116.5
C12 C15 H15 116.5
C15 C16 C17 123.5(3)
C15 C16 H16 118.3
C17 C16 H16 118.3
C22 C17 C18 114.4(3)
C22 C17 C16 124.6(3)
C18 C17 C16 120.9(3)
F10 C18 C19 118.1(3)
F10 C18 C17 118.4(3)
C19 C18 C17 123.5(3)
F9 C19 C18 121.2(3)
F9 C19 C20 118.8(3)
C18 C19 C20 120.0(3)
F8 C20 C21 120.6(3)
F8 C20 C19 120.8(3)
C21 C20 C19 118.6(3)
F7 C21 C20 119.5(3)
F7 C21 C22 120.2(3)
C20 C21 C22 120.3(3)
F6 C22 C21 116.0(3)
F6 C22 C17 120.7(3)
C21 C22 C17 123.2(3)
N1 C23 C10 114.3(3)
N1 C23 H23A 108.7
C10 C23 H23A 108.7
N1 C23 H23B 108.7
C10 C23 H23B 108.7
H23A C23 H23B 107.6
N2 C24 C11 116.6(3)
N2 C24 H24A 108.1
C11 C24 H24A 108.1
N2 C24 H24B 108.1
C11 C24 H24B 108.1
H24A C24 H24B 107.3
O1 C25 N3 126.0(3)
O1 C25 N1 125.2(3)
N3 C25 N1 108.7(3)
O2 C26 N4 126.2(3)
O2 C26 N2 125.5(3)
N4 C26 N2 108.2(3)
N2 C27 N1 113.4(3)
N2 C27 C28 111.4(3)
N1 C27 C28 109.7(3)
N2 C27 C31 104.1(2)
N1 C27 C31 102.3(2)
C28 C27 C31 115.7(3)
O3 C28 O4 125.7(3)
O3 C28 C27 123.8(3)
O4 C28 C27 110.5(3)
C30 C29 O4 106.5(4)
C30 C29 H29A 110.4
O4 C29 H29A 110.4
C30 C29 H29B 110.4
O4 C29 H29B 110.4
H29A C29 H29B 108.6
C29 C30 H30A 109.5
C29 C30 H30B 109.5
H30A C30 H30B 109.5
C29 C30 H30C 109.5
H30A C30 H30C 109.5
H30B C30 H30C 109.5
N4 C31 N3 113.8(3)
N4 C31 C32 109.8(2)
N3 C31 C32 111.9(2)
N4 C31 C27 102.3(2)
N3 C31 C27 104.1(2)
C32 C31 C27 114.6(2)
O5 C32 O6 126.3(3)
O5 C32 C31 125.7(3)
O6 C32 C31 108.0(3)
O6 C33 C34 106.8(3)
O6 C33 H33A 110.4
C34 C33 H33A 110.4
O6 C33 H33B 110.4
C34 C33 H33B 110.4
H33A C33 H33B 108.6
C33 C34 H34A 109.5
C33 C34 H34B 109.5
H34A C34 H34B 109.5
C33 C34 H34C 109.5
H34A C34 H34C 109.5
H34B C34 H34C 109.5
N3 C35 C37 115.3(3)
N3 C35 H35A 108.5
C37 C35 H35A 108.5
N3 C35 H35B 108.5
C37 C35 H35B 108.5
H35A C35 H35B 107.5
N4 C36 C38 112.8(3)
N4 C36 H36A 109.0
C38 C36 H36A 109.0
N4 C36 H36B 109.0
C38 C36 H36B 109.0
H36A C36 H36B 107.8
C38 C37 C42 119.3(3)
C38 C37 C35 121.1(3)
C42 C37 C35 119.5(3)
C37 C38 C39 120.0(3)
C37 C38 C36 120.9(3)
C39 C38 C36 119.1(3)
O7 C39 C40 124.0(3)
O7 C39 C38 116.1(3)
C40 C39 C38 119.9(3)
C41 C40 C39 120.0(3)
C41 C40 H40 120.0
C39 C40 H40 120.0
C40 C41 C42 120.5(3)
C40 C41 H41 119.8
C42 C41 H41 119.8
O8 C42 C41 123.7(3)
O8 C42 C37 116.0(3)
C41 C42 C37 120.4(3)
O7 C43 H43A 109.5
O7 C43 H43B 109.5
H43A C43 H43B 109.5
O7 C43 H43C 109.5
H43A C43 H43C 109.5
H43B C43 H43C 109.5
O8 C44 H44A 109.5
O8 C44 H44B 109.5
H44A C44 H44B 109.5
O8 C44 H44C 109.5
H44A C44 H44C 109.5
H44B C44 H44C 109.5
Cl3 C45 Cl1 111.4(2)
Cl3 C45 Cl2 110.8(2)
Cl1 C45 Cl2 109.4(2)
Cl3 C45 H45 108.4
Cl1 C45 H45 108.4
Cl2 C45 H45 108.4
C25 N1 C27 112.6(3)
C25 N1 C23 123.7(3)
C27 N1 C23 122.9(3)
C26 N2 C27 111.2(2)
C26 N2 C24 121.0(3)
C27 N2 C24 120.0(3)
C25 N3 C31 111.0(2)
C25 N3 C35 121.6(3)
C31 N3 C35 121.1(2)
C26 N4 C31 112.8(3)
C26 N4 C36 124.2(3)
C31 N4 C36 122.4(2)
C28 O4 C29 117.1(3)
C32 O6 C33 116.6(3)
C39 O7 C43 117.8(3)
C42 O8 C44 118.0(3)

loop_
_geom_bond_atom_site_label_1
_geom_bond_atom_site_label_2
_geom_bond_distance
C1 C6 1.384(5)
C1 C2 1.395(5)
C1 C7 1.475(5)
C2 F1 1.345(5)
C2 C3 1.392(6)
C3 F2 1.345(5)
C3 C4 1.372(6)
C4 F3 1.339(4)
C4 C5 1.369(6)
C5 F4 1.347(4)
C5 C6 1.375(5)
C6 F5 1.351(4)
C7 C8 1.321(5)
C7 H7 0.9500
C8 C9 1.476(5)
C8 H8 0.9500
C9 C10 1.403(5)
C9 C14 1.416(5)
C10 C11 1.404(5)
C10 C23 1.525(4)
C11 C12 1.418(5)
C11 C24 1.521(4)
C12 C13 1.409(5)
C12 C15 1.462(5)
C13 C14 1.367(5)
C13 H13 0.9500
C14 H14 0.9500
C15 C16 1.351(5)
C15 H15 0.9500
C16 C17 1.457(5)
C16 H16 0.9500
C17 C22 1.393(5)
C17 C18 1.398(5)
C18 F10 1.337(4)
C18 C19 1.369(5)
C19 F9 1.343(4)
C19 C20 1.384(6)
C20 F8 1.338(4)
C20 C21 1.376(5)
C21 F7 1.346(4)
C21 C22 1.377(5)
C22 F6 1.355(4)
C23 N1 1.458(4)
C23 H23A 0.9900
C23 H23B 0.9900
C24 N2 1.464(4)
C24 H24A 0.9900
C24 H24B 0.9900
C25 O1 1.222(4)
C25 N3 1.370(4)
C25 N1 1.373(4)
C26 O2 1.214(4)
C26 N4 1.369(4)
C26 N2 1.380(4)
C27 N2 1.436(4)
C27 N1 1.450(4)
C27 C28 1.548(5)
C27 C31 1.562(4)
C28 O3 1.199(4)
C28 O4 1.313(4)
C29 C30 1.450(7)
C29 O4 1.500(5)
C29 H29A 0.9900
C29 H29B 0.9900
C30 H30A 0.9800
C30 H30B 0.9800
C30 H30C 0.9800
C31 N4 1.444(4)
C31 N3 1.449(4)
C31 C32 1.548(4)
C32 O5 1.199(4)
C32 O6 1.330(4)
C33 O6 1.457(4)
C33 C34 1.498(6)
C33 H33A 0.9900
C33 H33B 0.9900
C34 H34A 0.9800
C34 H34B 0.9800
C34 H34C 0.9800
C35 N3 1.462(4)
C35 C37 1.518(4)
C35 H35A 0.9900
C35 H35B 0.9900
C36 N4 1.455(4)
C36 C38 1.521(4)
C36 H36A 0.9900
C36 H36B 0.9900
C37 C38 1.390(5)
C37 C42 1.398(5)
C38 C39 1.405(5)
C39 O7 1.373(4)
C39 C40 1.388(5)
C40 C41 1.378(5)
C40 H40 0.9500
C41 C42 1.385(5)
C41 H41 0.9500
C42 O8 1.379(4)
C43 O7 1.430(4)
C43 H43A 0.9800
C43 H43B 0.9800
C43 H43C 0.9800
C44 O8 1.424(4)
C44 H44A 0.9800
C44 H44B 0.9800
C44 H44C 0.9800
C45 Cl3 1.751(4)
C45 Cl1 1.755(4)
C45 Cl2 1.759(5)
C45 H45 1.0000

loop_
_geom_torsion_atom_site_label_1
_geom_torsion_atom_site_label_2
_geom_torsion_atom_site_label_3
_geom_torsion_atom_site_label_4
_geom_torsion
C6 C1 C2 F1 -176.0(3)
C7 C1 C2 F1 3.3(6)
C6 C1 C2 C3 1.7(5)
C7 C1 C2 C3 -179.0(4)
F1 C2 C3 F2 -1.2(6)
C1 C2 C3 F2 -178.9(4)
F1 C2 C3 C4 178.3(4)
C1 C2 C3 C4 0.5(6)
F2 C3 C4 F3 -2.2(6)
C2 C3 C4 F3 178.3(4)
F2 C3 C4 C5 177.1(4)
C2 C3 C4 C5 -2.3(6)
F3 C4 C5 F4 -0.6(6)
C3 C4 C5 F4 -179.9(4)
F3 C4 C5 C6 -178.7(3)
C3 C4 C5 C6 1.9(6)
F4 C5 C6 F5 0.8(5)
C4 C5 C6 F5 178.9(3)
F4 C5 C6 C1 -177.7(3)
C4 C5 C6 C1 0.4(6)
C2 C1 C6 F5 179.3(3)
C7 C1 C6 F5 0.0(5)
C2 C1 C6 C5 -2.1(5)
C7 C1 C6 C5 178.6(3)
C6 C1 C7 C8 -150.7(4)
C2 C1 C7 C8 30.1(6)
C1 C7 C8 C9 -179.9(3)
C7 C8 C9 C10 -175.7(3)
C7 C8 C9 C14 6.9(5)
C14 C9 C10 C11 2.7(4)
C8 C9 C10 C11 -174.8(3)
C14 C9 C10 C23 -178.9(3)
C8 C9 C10 C23 3.6(5)
C9 C10 C11 C12 -4.2(5)
C23 C10 C11 C12 177.4(3)
C9 C10 C11 C24 170.5(3)
C23 C10 C11 C24 -8.0(4)
C10 C11 C12 C13 3.1(4)
C24 C11 C12 C13 -171.6(3)
C10 C11 C12 C15 -177.0(3)
C24 C11 C12 C15 8.4(4)
C11 C12 C13 C14 -0.5(5)
C15 C12 C13 C14 179.5(3)
C12 C13 C14 C9 -0.9(5)
C10 C9 C14 C13 -0.1(5)
C8 C9 C14 C13 177.4(3)
C13 C12 C15 C16 23.7(5)
C11 C12 C15 C16 -156.3(3)
C12 C15 C16 C17 177.8(3)
C15 C16 C17 C22 -29.6(5)
C15 C16 C17 C18 153.9(3)
C22 C17 C18 F10 -177.6(3)
C16 C17 C18 F10 -0.8(5)
C22 C17 C18 C19 2.2(5)
C16 C17 C18 C19 179.1(3)
F10 C18 C19 F9 -1.0(5)
C17 C18 C19 F9 179.1(3)
F10 C18 C19 C20 177.9(3)
C17 C18 C19 C20 -2.0(6)
F9 C19 C20 F8 -0.7(5)
C18 C19 C20 F8 -179.7(3)
F9 C19 C20 C21 179.3(3)
C18 C19 C20 C21 0.4(5)
F8 C20 C21 F7 1.8(5)
C19 C20 C21 F7 -178.3(3)
F8 C20 C21 C22 -179.2(3)
C19 C20 C21 C22 0.7(5)
F7 C21 C22 F6 1.4(5)
C20 C21 C22 F6 -177.6(3)
F7 C21 C22 C17 178.7(3)
C20 C21 C22 C17 -0.3(6)
C18 C17 C22 F6 176.1(3)
C16 C17 C22 F6 -0.6(5)
C18 C17 C22 C21 -1.1(5)
C16 C17 C22 C21 -177.8(3)
C9 C10 C23 N1 125.8(3)
C11 C10 C23 N1 -55.7(4)
C10 C11 C24 N2 68.1(4)
C12 C11 C24 N2 -117.2(3)
N2 C27 C28 O3 13.9(5)
N1 C27 C28 O3 -112.5(4)
C31 C27 C28 O3 132.5(3)
N2 C27 C28 O4 -165.1(3)
N1 C27 C28 O4 68.5(3)
C31 C27 C28 O4 -46.5(4)
N2 C27 C31 N4 -7.0(3)
N1 C27 C31 N4 111.3(3)
C28 C27 C31 N4 -129.6(3)
N2 C27 C31 N3 -125.7(2)
N1 C27 C31 N3 -7.4(3)
C28 C27 C31 N3 111.7(3)
N2 C27 C31 C32 111.8(3)
N1 C27 C31 C32 -129.9(3)
C28 C27 C31 C32 -10.8(4)
N4 C31 C32 O5 -125.5(3)
N3 C31 C32 O5 1.9(5)
C27 C31 C32 O5 120.1(4)
N4 C31 C32 O6 54.1(3)
N3 C31 C32 O6 -178.5(3)
C27 C31 C32 O6 -60.3(3)
N3 C35 C37 C38 61.8(4)
N3 C35 C37 C42 -121.5(3)
C42 C37 C38 C39 -0.3(5)
C35 C37 C38 C39 176.5(3)
C42 C37 C38 C36 -179.7(3)
C35 C37 C38 C36 -2.9(4)
N4 C36 C38 C37 -57.9(4)
N4 C36 C38 C39 122.7(3)
C37 C38 C39 O7 -179.5(3)
C36 C38 C39 O7 -0.1(4)
C37 C38 C39 C40 0.3(5)
C36 C38 C39 C40 179.7(3)
O7 C39 C40 C41 180.0(3)
C38 C39 C40 C41 0.2(5)
C39 C40 C41 C42 -0.7(5)
C40 C41 C42 O8 -178.6(3)
C40 C41 C42 C37 0.8(5)
C38 C37 C42 O8 179.1(3)
C35 C37 C42 O8 2.3(4)
C38 C37 C42 C41 -0.2(5)
C35 C37 C42 C41 -177.1(3)
O1 C25 N1 C27 -175.2(3)
N3 C25 N1 C27 6.4(4)
O1 C25 N1 C23 -5.2(5)
N3 C25 N1 C23 176.4(3)
N2 C27 N1 C25 112.5(3)
C28 C27 N1 C25 -122.3(3)
C31 C27 N1 C25 1.0(3)
N2 C27 N1 C23 -57.6(4)
C28 C27 N1 C23 67.6(4)
C31 C27 N1 C23 -169.1(3)
C10 C23 N1 C25 -88.1(4)
C10 C23 N1 C27 80.9(4)
O2 C26 N2 C27 170.2(3)
N4 C26 N2 C27 -11.5(3)
O2 C26 N2 C24 21.1(5)
N4 C26 N2 C24 -160.6(3)
N1 C27 N2 C26 -98.9(3)
C28 C27 N2 C26 136.8(3)
C31 C27 N2 C26 11.4(3)
N1 C27 N2 C24 50.5(4)
C28 C27 N2 C24 -73.8(3)
C31 C27 N2 C24 160.9(3)
C11 C24 N2 C26 71.1(4)
C11 C24 N2 C27 -75.4(4)
O1 C25 N3 C31 169.9(3)
N1 C25 N3 C31 -11.7(3)
O1 C25 N3 C35 17.7(5)
N1 C25 N3 C35 -163.9(3)
N4 C31 N3 C25 -98.7(3)
C32 C31 N3 C25 136.1(3)
C27 C31 N3 C25 11.8(3)
N4 C31 N3 C35 53.7(4)
C32 C31 N3 C35 -71.6(3)
C27 C31 N3 C35 164.2(3)
C37 C35 N3 C25 75.7(4)
C37 C35 N3 C31 -73.7(4)
O2 C26 N4 C31 -175.3(3)
N2 C26 N4 C31 6.4(3)
O2 C26 N4 C36 -4.4(5)
N2 C26 N4 C36 177.4(3)
N3 C31 N4 C26 112.2(3)
C32 C31 N4 C26 -121.5(3)
C27 C31 N4 C26 0.6(3)
N3 C31 N4 C36 -58.9(4)
C32 C31 N4 C36 67.4(4)
C27 C31 N4 C36 -170.5(3)
C38 C36 N4 C26 -90.9(3)
C38 C36 N4 C31 79.2(4)
O3 C28 O4 C29 -5.9(6)
C27 C28 O4 C29 173.1(3)
C30 C29 O4 C28 97.8(5)
O5 C32 O6 C33 -0.1(5)
C31 C32 O6 C33 -179.7(3)
C34 C33 O6 C32 169.5(3)
C40 C39 O7 C43 -1.5(5)
C38 C39 O7 C43 178.3(3)
C41 C42 O8 C44 0.0(5)
C37 C42 O8 C44 -179.4(3)
